data_4089390
loop_
_publ_author_name
'Bakthavachalam, K.'
'Reddy, N. Dastagiri'

_publ_section_title
;
 Synthesis of Aluminum Complexes of Triaza Framework Ligands and Their
 Catalytic Activity toward Polymerization of \e-Caprolactone
;
_journal_issue 11
_journal_name_full Organometallics
_journal_page_first 3174
_journal_paper_doi 10.1021/om3011432
_journal_volume 32
_journal_year 2013
_chemical_formula_sum 'C20 H18 Al N5'
_chemical_formula_weight 355.37
_space_group_IT_number 2
_space_group_name_Hall '-P 1'
_space_group_name_H-M_alt 'P -1'
_symmetry_cell_setting triclinic
_symmetry_space_group_name_H-M 'P -1'
_atom_sites_solution_hydrogens geom
_atom_sites_solution_primary direct
_atom_sites_solution_secondary difmap
_audit_creation_method SHELXL-97
_cell_angle_alpha 95.211(2)
_cell_angle_beta 99.890(3)
_cell_angle_gamma 90.818(2)
_cell_formula_units_Z 4
_cell_length_a 7.3638(2)
_cell_length_b 12.4212(4)
_cell_length_c 19.5492(6)
_cell_measurement_reflns_used 889
_cell_measurement_temperature 150(2)
_cell_measurement_theta_max 28.6568
_cell_measurement_theta_min 2.5557
_cell_volume 1753.44(9)
_computing_cell_refinement
;
'Fri Nov 12 14:37:09 2010'
;
_computing_data_collection
;
'Fri Nov 12 14:37:09 2010'
;
_computing_data_reduction
;
'Fri Nov 12 14:37:09 2010'
;
_computing_molecular_graphics ORTEP-III
_computing_publication_material WinGX
_computing_structure_refinement 'SHELXL-97 (Sheldrick, 2008)'
_computing_structure_solution 'SHELXS-97 (Sheldrick, 2008)'
_diffrn_ambient_temperature 150(2)
_diffrn_detector_area_resol_mean 15.9821
_diffrn_measured_fraction_theta_full 0.999
_diffrn_measured_fraction_theta_max 0.863
_diffrn_measurement_device_type 'Xcalibur, Eos'
_diffrn_measurement_method '\w scans'
_diffrn_radiation_monochromator graphite
_diffrn_radiation_source 'fine-focus sealed tube'
_diffrn_radiation_type MoK\a
_diffrn_radiation_wavelength 0.71073
_diffrn_reflns_av_R_equivalents 0.0286
_diffrn_reflns_av_sigmaI/netI 0.0452
_diffrn_reflns_limit_h_max 9
_diffrn_reflns_limit_h_min -8
_diffrn_reflns_limit_k_max 16
_diffrn_reflns_limit_k_min -16
_diffrn_reflns_limit_l_max 25
_diffrn_reflns_limit_l_min -26
_diffrn_reflns_number 13685
_diffrn_reflns_theta_full 25.00
_diffrn_reflns_theta_max 28.73
_diffrn_reflns_theta_min 2.56
_exptl_absorpt_coefficient_mu 0.130
_exptl_absorpt_correction_type none
_exptl_crystal_colour yellow
_exptl_crystal_density_diffrn 1.346
_exptl_crystal_density_method 'not measured'
_exptl_crystal_description prism
_exptl_crystal_F_000 744
_exptl_crystal_size_max 0.40
_exptl_crystal_size_mid 0.38
_exptl_crystal_size_min 0.31
_refine_diff_density_max 0.550
_refine_diff_density_min -0.625
_refine_diff_density_rms 0.058
_refine_ls_extinction_method none
_refine_ls_goodness_of_fit_ref 1.033
_refine_ls_hydrogen_treatment constr
_refine_ls_matrix_type full
_refine_ls_number_parameters 469
_refine_ls_number_reflns 7821
_refine_ls_number_restraints 0
_refine_ls_restrained_S_all 1.033
_refine_ls_R_factor_all 0.0736
_refine_ls_R_factor_gt 0.0500
_refine_ls_shift/su_max 0.000
_refine_ls_shift/su_mean 0.000
_refine_ls_structure_factor_coef Fsqd
_refine_ls_weighting_details 'calc w=1/[\s^2^(Fo^2^)+(0.0629P)^2^+1.0550P] where P=(Fo^2^+2Fc^2^)/3'
_refine_ls_weighting_scheme calc
_refine_ls_wR_factor_gt 0.1258
_refine_ls_wR_factor_ref 0.1336
_reflns_number_gt 5699
_reflns_number_total 7821
_reflns_threshold_expression >2\s(I)
_cod_data_source_file om3011432_si_002.cif
_cod_data_source_block '[L2AlMe2]'
_cod_database_code 4089390

loop_
_symmetry_equiv_pos_as_xyz
'x, y, z'
'-x, -y, -z'

loop_
_atom_site_label
_atom_site_type_symbol
_atom_site_fract_x
_atom_site_fract_y
_atom_site_fract_z
_atom_site_U_iso_or_equiv
_atom_site_adp_type
_atom_site_occupancy
_atom_site_symmetry_multiplicity
_atom_site_calc_flag
_atom_site_refinement_flags
Al2 Al 0.38085(8) 0.51970(5) 0.19803(3) 0.01529(14) Uani 1 1 d .
Al1 Al -0.12848(8) 1.02442(5) 0.19290(3) 0.01553(15) Uani 1 1 d .
N10 N 0.4298(2) 0.41988(14) 0.28262(9) 0.0177(4) Uani 1 1 d .
N6 N 0.3246(2) 0.63430(14) 0.12320(9) 0.0192(4) Uani 1 1 d .
N9 N 0.5361(2) 0.55582(14) 0.37622(9) 0.0195(4) Uani 1 1 d .
N5 N -0.1861(2) 0.89072(14) 0.11565(9) 0.0197(4) Uani 1 1 d .
N3 N -0.0617(2) 0.92118(13) 0.25981(9) 0.0159(4) Uani 1 1 d .
N7 N 0.3870(2) 0.79759(14) 0.19951(10) 0.0202(4) Uani 1 1 d .
N1 N -0.0747(2) 1.14614(13) 0.27885(9) 0.0176(4) Uani 1 1 d .
N2 N 0.0355(2) 1.03422(14) 0.36984(9) 0.0192(4) Uani 1 1 d .
N8 N 0.4461(2) 0.64086(13) 0.26746(9) 0.0164(4) Uani 1 1 d .
C36 C 0.4833(3) 0.45048(16) 0.35128(11) 0.0181(4) Uani 1 1 d .
C3 C -0.0168(3) 1.13299(16) 0.34679(11) 0.0182(4) Uani 1 1 d .
N4 N -0.1235(2) 0.74671(13) 0.18873(9) 0.0193(4) Uani 1 1 d .
C6 C -0.1864(3) 0.78460(17) 0.12499(11) 0.0201(4) Uani 1 1 d .
C37 C 0.4888(3) 0.37592(17) 0.40118(12) 0.0241(5) Uani 1 1 d .
H37 H 0.5233 0.3989 0.4483 0.029 Uiso 1 1 calc R
C25 C 0.1997(3) 0.75969(19) 0.01443(12) 0.0284(5) Uani 1 1 d .
H25 H 0.1569 0.8018 -0.0216 0.034 Uiso 1 1 calc R
C14 C -0.0064(3) 1.21984(17) 0.39840(12) 0.0227(5) Uani 1 1 d .
H14 H 0.0324 1.2090 0.4450 0.027 Uiso 1 1 calc R
C20 C 0.0054(3) 0.75870(16) 0.30981(11) 0.0187(4) Uani 1 1 d .
C15 C 0.0569(3) 0.84170(16) 0.36181(11) 0.0184(4) Uani 1 1 d .
C24 C 0.2027(3) 0.64825(19) 0.00197(12) 0.0266(5) Uani 1 1 d .
H24 H 0.1635 0.6140 -0.0425 0.032 Uiso 1 1 calc R
C27 C 0.3238(3) 0.74247(17) 0.13477(11) 0.0189(4) Uani 1 1 d .
C13 C -0.0537(3) 1.32129(17) 0.37984(12) 0.0248(5) Uani 1 1 d .
H13 H -0.0486 1.3793 0.4138 0.030 Uiso 1 1 calc R
C35 C 0.5165(3) 0.63640(16) 0.33804(11) 0.0165(4) Uani 1 1 d .
C10 C -0.2437(3) 0.91848(19) 0.05072(12) 0.0263(5) Uani 1 1 d .
H10 H -0.2421 0.9916 0.0438 0.032 Uiso 1 1 calc R
C23 C 0.2651(3) 0.58986(19) 0.05717(12) 0.0247(5) Uani 1 1 d .
H23 H 0.2667 0.5150 0.0487 0.030 Uiso 1 1 calc R
C33 C 0.6392(3) 0.78346(18) 0.43925(12) 0.0237(5) Uani 1 1 d .
H33 H 0.6726 0.7355 0.4728 0.028 Uiso 1 1 calc R
C29 C 0.5157(3) 0.81681(16) 0.32108(11) 0.0183(4) Uani 1 1 d .
C16 C 0.1336(3) 0.82192(18) 0.42886(12) 0.0234(5) Uani 1 1 d .
H16 H 0.1678 0.8781 0.4637 0.028 Uiso 1 1 calc R
C5 C -0.0674(3) 0.80814(16) 0.24564(11) 0.0168(4) Uani 1 1 d .
C28 C 0.4427(3) 0.75047(16) 0.25543(11) 0.0172(4) Uani 1 1 d .
C18 C 0.1044(3) 0.63060(18) 0.38943(13) 0.0269(5) Uani 1 1 d .
H18 H 0.1220 0.5594 0.3996 0.032 Uiso 1 1 calc R
C38 C 0.4433(3) 0.26901(18) 0.38050(13) 0.0256(5) Uani 1 1 d .
H38 H 0.4467 0.2190 0.4133 0.031 Uiso 1 1 calc R
C7 C -0.2479(3) 0.70618(19) 0.06938(12) 0.0266(5) Uani 1 1 d .
H7 H -0.2481 0.6333 0.0769 0.032 Uiso 1 1 calc R
C34 C 0.5645(3) 0.74658(16) 0.37142(11) 0.0188(4) Uani 1 1 d .
C40 C 0.3875(3) 0.31381(17) 0.26390(12) 0.0210(5) Uani 1 1 d .
H40 H 0.3527 0.2917 0.2167 0.025 Uiso 1 1 calc R
C11 C -0.1171(3) 1.24711(17) 0.26221(12) 0.0219(5) Uani 1 1 d .
H11 H -0.1540 1.2571 0.2153 0.026 Uiso 1 1 calc R
C39 C 0.3925(3) 0.23679(17) 0.31018(12) 0.0241(5) Uani 1 1 d .
H39 H 0.3624 0.1647 0.2946 0.029 Uiso 1 1 calc R
C32 C 0.6629(3) 0.89432(19) 0.45580(13) 0.0281(5) Uani 1 1 d .
H32 H 0.7129 0.9215 0.5011 0.034 Uiso 1 1 calc R
C17 C 0.1575(3) 0.71453(19) 0.44202(12) 0.0263(5) Uani 1 1 d .
H17 H 0.2096 0.6983 0.4865 0.032 Uiso 1 1 calc R
C30 C 0.5377(3) 0.92790(17) 0.33662(12) 0.0235(5) Uani 1 1 d .
H30 H 0.5041 0.9752 0.3027 0.028 Uiso 1 1 calc R
C12 C -0.1091(3) 1.33589(17) 0.31008(12) 0.0240(5) Uani 1 1 d .
H12 H -0.1400 1.4038 0.2960 0.029 Uiso 1 1 calc R
C9 C -0.3047(3) 0.8456(2) -0.00604(12) 0.0285(5) Uani 1 1 d .
H9 H -0.3431 0.8688 -0.0500 0.034 Uiso 1 1 calc R
C31 C 0.6119(3) 0.96547(18) 0.40481(13) 0.0279(5) Uani 1 1 d .
H31 H 0.6282 1.0396 0.4169 0.033 Uiso 1 1 calc R
C19 C 0.0262(3) 0.65119(17) 0.32253(12) 0.0235(5) Uani 1 1 d .
H19 H -0.0108 0.5954 0.2876 0.028 Uiso 1 1 calc R
C26 C 0.2610(3) 0.80716(18) 0.08092(12) 0.0259(5) Uani 1 1 d .
H26 H 0.2607 0.8819 0.0901 0.031 Uiso 1 1 calc R
C8 C -0.3076(3) 0.7366(2) 0.00403(12) 0.0290(5) Uani 1 1 d .
H8 H -0.3494 0.6850 -0.0331 0.035 Uiso 1 1 calc R
C4 C 0.0105(3) 0.94357(16) 0.33052(11) 0.0171(4) Uani 1 1 d .
C1 C 0.0712(3) 1.08396(18) 0.14933(12) 0.0235(5) Uani 1 1 d .
H1A H 0.1856 1.0518 0.1668 0.035 Uiso 1 1 calc R
H1B H 0.0823 1.1609 0.1605 0.035 Uiso 1 1 calc R
H1C H 0.0421 1.0679 0.0996 0.035 Uiso 1 1 calc R
C2 C -0.3874(3) 1.06927(19) 0.17034(13) 0.0262(5) Uani 1 1 d .
H2A H -0.4621 1.0313 0.1966 0.039 Uiso 1 1 calc R
H2B H -0.4322 1.0525 0.1214 0.039 Uiso 1 1 calc R
H2C H -0.3932 1.1457 0.1821 0.039 Uiso 1 1 calc R
C22 C 0.1230(3) 0.46169(18) 0.17164(12) 0.0232(5) Uani 1 1 d .
H22A H 0.0451 0.5031 0.1980 0.035 Uiso 1 1 calc R
H22B H 0.1182 0.3874 0.1814 0.035 Uiso 1 1 calc R
H22C H 0.0810 0.4666 0.1228 0.035 Uiso 1 1 calc R
C21 C 0.5838(3) 0.45523(18) 0.15501(12) 0.0222(5) Uani 1 1 d .
H21A H 0.6974 0.4939 0.1744 0.033 Uiso 1 1 calc R
H21B H 0.5578 0.4598 0.1055 0.033 Uiso 1 1 calc R
H21C H 0.5944 0.3808 0.1642 0.033 Uiso 1 1 calc R

loop_
_atom_site_aniso_label
_atom_site_aniso_U_11
_atom_site_aniso_U_22
_atom_site_aniso_U_33
_atom_site_aniso_U_23
_atom_site_aniso_U_13
_atom_site_aniso_U_12
Al2 0.0148(3) 0.0155(3) 0.0151(3) -0.0007(2) 0.0025(2) 0.0006(2)
Al1 0.0160(3) 0.0168(3) 0.0143(3) 0.0044(2) 0.0024(2) 0.0006(2)
N10 0.0164(9) 0.0181(9) 0.0190(9) 0.0012(7) 0.0042(7) 0.0010(6)
N6 0.0194(9) 0.0218(9) 0.0161(9) 0.0009(7) 0.0024(7) 0.0019(7)
N9 0.0209(9) 0.0201(9) 0.0172(9) 0.0033(7) 0.0015(7) -0.0004(7)
N5 0.0216(9) 0.0218(9) 0.0155(9) 0.0034(7) 0.0026(7) -0.0015(7)
N3 0.0178(9) 0.0155(8) 0.0143(9) 0.0011(7) 0.0030(7) 0.0000(6)
N7 0.0232(10) 0.0171(9) 0.0203(10) 0.0034(7) 0.0030(7) 0.0012(7)
N1 0.0192(9) 0.0170(9) 0.0174(9) 0.0042(7) 0.0044(7) 0.0005(6)
N2 0.0222(9) 0.0186(9) 0.0157(9) 0.0015(7) 0.0008(7) 0.0019(7)
N8 0.0182(9) 0.0154(8) 0.0160(9) 0.0024(7) 0.0036(7) 0.0007(6)
C36 0.0158(10) 0.0202(10) 0.0186(11) 0.0030(8) 0.0030(8) 0.0031(8)
C3 0.0153(10) 0.0188(10) 0.0208(11) 0.0019(8) 0.0042(8) -0.0005(7)
N4 0.0234(9) 0.0162(9) 0.0185(9) 0.0014(7) 0.0040(7) -0.0003(7)
C6 0.0177(10) 0.0223(11) 0.0202(11) 0.0005(8) 0.0042(8) -0.0007(8)
C37 0.0277(12) 0.0241(12) 0.0213(12) 0.0061(9) 0.0040(9) 0.0051(9)
C25 0.0287(13) 0.0365(13) 0.0205(12) 0.0127(10) 0.0001(9) 0.0052(10)
C14 0.0252(12) 0.0214(11) 0.0204(11) -0.0006(9) 0.0027(9) -0.0017(8)
C20 0.0176(10) 0.0209(11) 0.0192(11) 0.0045(8) 0.0058(8) 0.0025(8)
C15 0.0176(10) 0.0185(10) 0.0206(11) 0.0044(8) 0.0063(8) 0.0034(8)
C24 0.0256(12) 0.0367(13) 0.0161(11) 0.0018(9) 0.0000(9) 0.0035(9)
C27 0.0164(10) 0.0213(11) 0.0200(11) 0.0031(8) 0.0049(8) 0.0018(8)
C13 0.0299(12) 0.0171(11) 0.0277(13) -0.0034(9) 0.0092(10) -0.0014(8)
C35 0.0143(10) 0.0204(10) 0.0143(10) -0.0011(8) 0.0026(8) 0.0008(7)
C10 0.0322(13) 0.0260(12) 0.0199(12) 0.0064(9) 0.0000(10) -0.0039(9)
C23 0.0293(12) 0.0255(12) 0.0179(11) -0.0012(9) 0.0019(9) 0.0040(9)
C33 0.0239(11) 0.0260(12) 0.0200(11) -0.0009(9) 0.0022(9) -0.0025(9)
C29 0.0165(10) 0.0188(10) 0.0203(11) 0.0007(8) 0.0055(8) -0.0001(7)
C16 0.0251(12) 0.0261(12) 0.0193(11) 0.0043(9) 0.0027(9) 0.0044(9)
C5 0.0178(10) 0.0161(10) 0.0185(11) 0.0051(8) 0.0067(8) 0.0018(7)
C28 0.0170(10) 0.0155(10) 0.0196(11) 0.0005(8) 0.0054(8) 0.0003(7)
C18 0.0299(13) 0.0228(12) 0.0321(13) 0.0126(10) 0.0109(10) 0.0086(9)
C38 0.0290(12) 0.0218(11) 0.0296(13) 0.0121(9) 0.0100(10) 0.0059(9)
C7 0.0308(13) 0.0231(11) 0.0245(12) -0.0013(9) 0.0029(10) -0.0018(9)
C34 0.0167(10) 0.0192(10) 0.0208(11) -0.0007(8) 0.0053(8) -0.0010(8)
C40 0.0214(11) 0.0203(11) 0.0215(11) 0.0006(9) 0.0051(9) 0.0007(8)
C11 0.0228(11) 0.0199(11) 0.0235(12) 0.0054(9) 0.0038(9) 0.0012(8)
C39 0.0237(12) 0.0176(11) 0.0323(13) 0.0022(9) 0.0085(10) 0.0014(8)
C32 0.0298(13) 0.0290(12) 0.0227(12) -0.0067(10) 0.0020(10) -0.0034(9)
C17 0.0281(12) 0.0312(12) 0.0212(12) 0.0112(10) 0.0038(9) 0.0083(9)
C30 0.0280(12) 0.0184(11) 0.0247(12) 0.0019(9) 0.0060(9) 0.0006(8)
C12 0.0249(12) 0.0171(10) 0.0315(13) 0.0049(9) 0.0082(10) 0.0015(8)
C9 0.0283(13) 0.0395(14) 0.0163(11) 0.0044(10) -0.0004(9) -0.0041(10)
C31 0.0318(13) 0.0188(11) 0.0315(13) -0.0055(9) 0.0057(10) -0.0014(9)
C19 0.0294(12) 0.0185(11) 0.0249(12) 0.0045(9) 0.0096(9) 0.0039(8)
C26 0.0276(12) 0.0237(12) 0.0265(13) 0.0073(9) 0.0025(10) 0.0040(9)
C8 0.0280(12) 0.0353(13) 0.0213(12) -0.0060(10) 0.0029(10) -0.0047(10)
C4 0.0160(10) 0.0211(10) 0.0146(10) 0.0045(8) 0.0024(8) 0.0016(8)
C1 0.0239(11) 0.0258(11) 0.0216(11) 0.0034(9) 0.0055(9) -0.0017(9)
C2 0.0201(11) 0.0307(12) 0.0269(12) 0.0049(10) 0.0006(9) 0.0031(9)
C22 0.0174(11) 0.0264(12) 0.0243(12) 0.0002(9) 0.0006(9) -0.0006(8)
C21 0.0204(11) 0.0264(11) 0.0205(11) 0.0020(9) 0.0056(9) 0.0042(8)

loop_
_atom_type_symbol
_atom_type_description
_atom_type_scat_dispersion_real
_atom_type_scat_dispersion_imag
_atom_type_scat_source
C C 0.0033 0.0016 'International Tables Vol C Tables 4.2.6.8 and 6.1.1.4'
H H 0.0000 0.0000 'International Tables Vol C Tables 4.2.6.8 and 6.1.1.4'
N N 0.0061 0.0033 'International Tables Vol C Tables 4.2.6.8 and 6.1.1.4'
Al Al 0.0645 0.0514 'International Tables Vol C Tables 4.2.6.8 and 6.1.1.4'

loop_
_geom_angle_atom_site_label_1
_geom_angle_atom_site_label_2
_geom_angle_atom_site_label_3
_geom_angle
N8 Al2 C21 116.74(9)
N8 Al2 C22 121.58(9)
C21 Al2 C22 121.68(10)
N8 Al2 N6 87.22(7)
C21 Al2 N6 93.34(8)
C22 Al2 N6 89.90(9)
N8 Al2 N10 86.41(7)
C21 Al2 N10 92.37(8)
C22 Al2 N10 90.72(9)
N6 Al2 N10 172.88(7)
N3 Al1 C2 120.26(9)
N3 Al1 C1 117.47(9)
C2 Al1 C1 122.27(10)
N3 Al1 N5 87.28(7)
C2 Al1 N5 90.12(9)
C1 Al1 N5 93.18(8)
N3 Al1 N1 86.71(7)
C2 Al1 N1 90.81(8)
C1 Al1 N1 91.74(8)
N5 Al1 N1 173.52(8)
C36 N10 C40 117.25(18)
C36 N10 Al2 128.38(14)
C40 N10 Al2 114.17(14)
C27 N6 C23 117.46(19)
C27 N6 Al2 127.96(14)
C23 N6 Al2 114.23(15)
C35 N9 C36 123.66(18)
C10 N5 C6 117.56(19)
C10 N5 Al1 114.14(14)
C6 N5 Al1 128.05(15)
C4 N3 C5 106.81(16)
C4 N3 Al1 126.96(13)
C5 N3 Al1 126.15(14)
C28 N7 C27 123.77(18)
C3 N1 C11 117.42(18)
C3 N1 Al1 128.04(13)
C11 N1 Al1 114.37(14)
C4 N2 C3 123.64(18)
C35 N8 C28 106.89(16)
C35 N8 Al2 126.79(13)
C28 N8 Al2 126.21(14)
N10 C36 N9 122.33(19)
N10 C36 C37 121.29(19)
N9 C36 C37 116.38(19)
N1 C3 N2 122.62(18)
N1 C3 C14 121.39(19)
N2 C3 C14 115.99(19)
C5 N4 C6 124.14(18)
N5 C6 N4 122.51(19)
N5 C6 C7 121.2(2)
N4 C6 C7 116.27(19)
C38 C37 C36 120.0(2)
C26 C25 C24 119.0(2)
C13 C14 C3 119.7(2)
C15 C20 C19 121.6(2)
C15 C20 C5 107.36(18)
C19 C20 C5 131.0(2)
C16 C15 C20 121.73(19)
C16 C15 C4 131.4(2)
C20 C15 C4 106.89(19)
C23 C24 C25 118.1(2)
N6 C27 N7 122.87(19)
N6 C27 C26 121.5(2)
N7 C27 C26 115.65(19)
C14 C13 C12 119.2(2)
N9 C35 N8 131.41(18)
N9 C35 C34 118.93(19)
N8 C35 C34 109.57(17)
N5 C10 C9 124.1(2)
N6 C23 C24 124.2(2)
C34 C33 C32 117.9(2)
C34 C29 C30 121.4(2)
C34 C29 C28 107.10(18)
C30 C29 C28 131.5(2)
C15 C16 C17 117.2(2)
N4 C5 N3 131.4(2)
N4 C5 C20 119.34(18)
N3 C5 C20 109.29(17)
N7 C28 N8 131.35(19)
N7 C28 C29 119.38(18)
N8 C28 C29 109.26(18)
C19 C18 C17 121.4(2)
C37 C38 C39 119.0(2)
C8 C7 C6 120.1(2)
C29 C34 C33 121.6(2)
C29 C34 C35 107.13(18)
C33 C34 C35 131.3(2)
N10 C40 C39 124.2(2)
N1 C11 C12 124.2(2)
C40 C39 C38 118.3(2)
C33 C32 C31 120.5(2)
C16 C17 C18 121.0(2)
C31 C30 C29 117.2(2)
C11 C12 C13 118.0(2)
C10 C9 C8 118.1(2)
C30 C31 C32 121.4(2)
C18 C19 C20 117.0(2)
C25 C26 C27 119.8(2)
C7 C8 C9 118.9(2)
N2 C4 N3 131.15(19)
N2 C4 C15 119.21(19)
N3 C4 C15 109.61(17)

loop_
_geom_bond_atom_site_label_1
_geom_bond_atom_site_label_2
_geom_bond_distance
Al2 N8 1.9294(17)
Al2 C21 1.981(2)
Al2 C22 1.987(2)
Al2 N6 2.1271(19)
Al2 N10 2.1405(19)
Al1 N3 1.9234(18)
Al1 C2 1.981(2)
Al1 C1 1.987(2)
Al1 N5 2.1267(18)
Al1 N1 2.1351(18)
N10 C36 1.350(3)
N10 C40 1.352(3)
N6 C27 1.342(3)
N6 C23 1.354(3)
N9 C35 1.297(3)
N9 C36 1.381(3)
N5 C10 1.345(3)
N5 C6 1.347(3)
N3 C4 1.394(3)
N3 C5 1.405(3)
N7 C28 1.294(3)
N7 C27 1.385(3)
N1 C3 1.349(3)
N1 C11 1.351(3)
N2 C4 1.296(3)
N2 C3 1.382(3)
N8 C35 1.394(3)
N8 C28 1.402(3)
C36 C37 1.401(3)
C3 C14 1.400(3)
N4 C5 1.292(3)
N4 C6 1.380(3)
C6 C7 1.401(3)
C37 C38 1.372(3)
C25 C26 1.376(3)
C25 C24 1.385(3)
C14 C13 1.376(3)
C20 C15 1.381(3)
C20 C19 1.386(3)
C20 C5 1.469(3)
C15 C16 1.380(3)
C15 C4 1.474(3)
C24 C23 1.372(3)
C27 C26 1.402(3)
C13 C12 1.384(3)
C35 C34 1.473(3)
C10 C9 1.374(3)
C33 C34 1.379(3)
C33 C32 1.387(3)
C29 C34 1.379(3)
C29 C30 1.387(3)
C29 C28 1.474(3)
C16 C17 1.389(3)
C18 C19 1.383(3)
C18 C17 1.397(3)
C38 C39 1.382(3)
C7 C8 1.366(3)
C40 C39 1.372(3)
C11 C12 1.374(3)
C32 C31 1.399(3)
C30 C31 1.387(3)
C9 C8 1.387(3)
